data_7233528
loop_
_publ_author_name
'Akhmetova, Irina'
'Beyer, Sebastian'
'Schutjajew, Konstantin'
'Tichter, Tim'
'Wilke, Manuel'
'Prinz, Carsten'
'Martins, In\^es C. B.'
'Al-Sabbagh, Dominik'
'Roth, Christina'
'Emmerling, Franziska'

_publ_section_title
;
 Cadmium benzylphosphonates -- the close relationship between structure
 and properties
;
_journal_issue 39
_journal_name_full CrystEngComm
_journal_page_first 5958
_journal_paper_doi 10.1039/C9CE00776H
_journal_volume 21
_journal_year 2019
_chemical_compound_source 'mechanochemical synthesis'
_chemical_formula_moiety 'C7 H8 Cd F O4 P'
_chemical_formula_sum 'C7 H8 Cd F O4 P'
_chemical_formula_weight 318.51
_space_group_IT_number 19
_space_group_name_Hall 'P 2ac 2ab'
_space_group_name_H-M_alt 'P 21 21 21'
_symmetry_cell_setting orthorhombic
_symmetry_space_group_name_Hall 'P 2ac 2ab'
_symmetry_space_group_name_H-M 'P 21 21 21'
_audit_update_record
;
2019-07-20 deposited with the CCDC.    2019-08-28 downloaded from the CCDC.
;
_cell_angle_alpha 90
_cell_angle_beta 90
_cell_angle_gamma 90
_cell_formula_units_Z 4
_cell_length_a 30.6727(5)
_cell_length_b 5.93558(9)
_cell_length_c 5.05410(8)
_cell_measurement_temperature 293
_cell_volume 920.15(3)
_diffrn_ambient_temperature 293.15
_diffrn_measurement_device_type 'PSI Materials Beamline'
_diffrn_measurement_method transmission
_diffrn_radiation_probe x-ray
_diffrn_radiation_source Synchrotron
_diffrn_radiation_type Synchrotron
_diffrn_radiation_wavelength 0.7085
_exptl_crystal_density_diffrn 2.299
_pd_meas_2theta_range_max 60
_pd_meas_2theta_range_min 1
_pd_meas_number_of_points 16390
_pd_proc_2theta_range_inc 0.0036
_pd_proc_2theta_range_max 59.99760
_pd_proc_2theta_range_min 1.00080
_pd_proc_ls_prof_R_factor 0.0488
_pd_proc_ls_prof_wR_expected 0.0202
_pd_proc_ls_prof_wR_factor 0.0694
_pd_spec_mounting '0.5 mm glass capillary'
_pd_spec_mount_mode transmission
_pd_spec_shape cylinder
_pd_spec_size_axial 10
_pd_spec_size_equat 0.5
_pd_spec_size_thick 0.5
_refine_ls_goodness_of_fit_all 3.42785
_refine_ls_R_I_factor 0.0198
_refine_ls_shift/su_max 0
_cod_data_source_file c9ce00776h2.cif
_cod_data_source_block Cd4FBnP
_cod_depositor_comments 'Adding full bibliography for 7233526--7233529.cif.'
_cod_original_sg_symbol_H-M P212121
_cod_database_code 7233528

loop_
_symmetry_equiv_pos_site_id
_symmetry_equiv_pos_as_xyz
1 'x, y, z '
2 '-x+1/2, -y, z+1/2 '
3 '-x, y+1/2, -z+1/2 '
4 'x+1/2, -y+1/2, -z '

loop_
_atom_site_label
_atom_site_type_symbol
_atom_site_thermal_displace_type
_atom_site_fract_x
_atom_site_fract_y
_atom_site_fract_z
_atom_site_occupancy
_atom_site_U_iso_or_equiv
C1 C Uiso 0.89684(11) 0.8846(8) 0.8472(8) 1 0.500
C2 C Uiso 0.92156(12) 0.8135(7) 0.6181(8) 1 0.500
C6 C Uiso 0.90440(11) 1.1100(8) 0.9448(9) 1 0.500
C7 C Uiso 0.86471(13) 0.7117(8) 0.9816(9) 1 0.500
C3 C Uiso 0.95206(11) 0.9691(8) 0.5007(7) 1 0.500
C5 C Uiso 0.93478(12) 1.2628(7) 0.8261(8) 1 0.500
H2 H Uiso 0.9187(2) 0.6591(12) 0.5352(14) 1 0.600
H6 H Uiso 0.8880(2) 1.1703(15) 1.1053(13) 1 0.600
P1 P Uiso 0.80663(13) 0.7298(8) 0.9157(8) 1 0.500
H7 H Uiso 0.8678(4) 0.715(2) 1.1737(16) 1 0.600
H8 H Uiso 0.8729(3) 0.5659(14) 0.932(2) 1 0.600
H3 H Uiso 0.9675(2) 0.9173(14) 0.3514(13) 1 0.600(5)
C4 C Uiso 0.95721(11) 1.1846(7) 0.6089(8) 1 0.500(4)
H5 H Uiso 0.9399(2) 1.4115(12) 0.8875(14) 1 0.600(5)
O1 O Uiso 0.7869(4) 0.9383(15) 1.057(2) 1 0.500(4)
O2 O Uiso 0.8018(3) 0.727(2) 0.5894(13) 1 0.500(4)
O3 O Uiso 0.7890(4) 0.5001(14) 1.033(2) 1 0.500(4)
F1 F Uiso 0.9850(2) 1.3248(13) 0.4995(13) 1 0.500(4)
Cd1 Cd Uiso 0.74097(6) 0.7505(6) 1.3343(3) 1 0.500(4)
O4 O Uiso 0.6914(3) 0.8099(11) 1.1032(12) 1 0.500(4)
H9 H Uiso 0.6848(6) 0.9205(18) 0.9737(19) 1 0.600(5)
H10 H Uiso 0.6801(4) 0.6864(15) 1.043(2) 1 0.600(5)

loop_
_geom_angle_atom_site_label_1
_geom_angle_atom_site_label_2
_geom_angle_atom_site_label_3
_geom_angle
_geom_angle_site_symmetry_1
_geom_angle_site_symmetry_2
_geom_angle_site_symmetry_3
C2 C1 C6 117.3(4) 1_555 1_555 1_555
C7 C1 C2 118.9(4) 1_555 1_555 1_555
C7 C1 C6 123.8(4) 1_555 1_555 1_555
H8 C1 C7 25.3(3) 1_555 1_555 1_555
H8 C1 C2 94.9(4) 1_555 1_555 1_555
H8 C1 C6 146.2(4) 1_555 1_555 1_555
H7 C1 H8 42.4(4) 1_555 1_555 1_555
H7 C1 C7 25.4(3) 1_555 1_555 1_555
H7 C1 C2 134.6(5) 1_555 1_555 1_555
H7 C1 C6 103.9(4) 1_555 1_555 1_555
H6 C1 H7 81.4(4) 1_555 1_555 1_555
H6 C1 H8 123.2(4) 1_555 1_555 1_555
H6 C1 C7 99.9(3) 1_555 1_555 1_555
H6 C1 C2 141.2(4) 1_555 1_555 1_555
H6 C1 C6 23.8(3) 1_555 1_555 1_555
H2 C1 H6 164.0(3) 1_555 1_555 1_555
H2 C1 H7 113.6(4) 1_555 1_555 1_555
H2 C1 H8 72.4(4) 1_555 1_555 1_555
H2 C1 C7 96.0(3) 1_555 1_555 1_555
H2 C1 C2 22.9(3) 1_555 1_555 1_555
H2 C1 C6 140.2(3) 1_555 1_555 1_555
C3 C1 H2 53.4(2) 1_555 1_555 1_555
C3 C1 H6 110.6(3) 1_555 1_555 1_555
C3 C1 H7 157.9(4) 1_555 1_555 1_555
C3 C1 H8 124.8(4) 1_555 1_555 1_555
C3 C1 C7 149.4(3) 1_555 1_555 1_555
C3 C1 C2 30.5(2) 1_555 1_555 1_555
C3 C1 C6 86.8(3) 1_555 1_555 1_555
C5 C1 C3 58.55(16) 1_555 1_555 1_555
C5 C1 H2 112.0(3) 1_555 1_555 1_555
C5 C1 H6 52.1(2) 1_555 1_555 1_555
C5 C1 H7 130.1(4) 1_555 1_555 1_555
C5 C1 H8 168.7(4) 1_555 1_555 1_555
C5 C1 C7 152.0(3) 1_555 1_555 1_555
C5 C1 C2 89.1(3) 1_555 1_555 1_555
C5 C1 C6 28.2(2) 1_555 1_555 1_555
C4 C1 C5 29.00(13) 1_555 1_555 1_555
C4 C1 C3 29.56(14) 1_555 1_555 1_555
C4 C1 H2 83.0(2) 1_555 1_555 1_555
C4 C1 H6 81.1(2) 1_555 1_555 1_555
C4 C1 H7 154.0(3) 1_555 1_555 1_555
C4 C1 H8 153.0(4) 1_555 1_555 1_555
C4 C1 C7 177.9(3) 1_555 1_555 1_555
C4 C1 C2 60.1(2) 1_555 1_555 1_555
C4 C1 C6 57.2(2) 1_555 1_555 1_555
P1 C1 C4 149.48(19) 1_555 1_555 1_555
P1 C1 C5 135.7(2) 1_555 1_555 1_555
P1 C1 C3 141.98(19) 1_555 1_555 1_555
P1 C1 H2 100.6(2) 1_555 1_555 1_555
P1 C1 H6 93.2(2) 1_555 1_555 1_555
P1 C1 H7 50.7(3) 1_555 1_555 1_555
P1 C1 H8 50.0(3) 1_555 1_555 1_555
P1 C1 C7 32.5(2) 1_555 1_555 1_555
P1 C1 C2 119.8(3) 1_555 1_555 1_555
P1 C1 C6 113.6(2) 1_555 1_555 1_555
H5 C1 P1 96.3(2) 1_545 1_555 1_555
H5 C1 C4 108.50(19) 1_545 1_555 1_555
H5 C1 C5 127.5(2) 1_545 1_555 1_555
H5 C1 C3 86.5(2) 1_545 1_555 1_555
H5 C1 H2 50.3(3) 1_545 1_555 1_555
H5 C1 H6 136.4(3) 1_545 1_555 1_555
H5 C1 H7 72.6(4) 1_545 1_555 1_555
H5 C1 H8 46.6(3) 1_545 1_555 1_555
H5 C1 C7 69.5(3) 1_545 1_555 1_555
H5 C1 C2 64.3(3) 1_545 1_555 1_555
H5 C1 C6 138.2(3) 1_545 1_555 1_555
C3 C2 H2 117.8(5) 1_555 1_555 1_555
C1 C2 C3 118.9(4) 1_555 1_555 1_555
C1 C2 H2 123.4(5) 1_555 1_555 1_555
H3 C2 C1 143.2(4) 1_555 1_555 1_555
H3 C2 C3 24.3(3) 1_555 1_555 1_555
H3 C2 H2 93.4(5) 1_555 1_555 1_555
C4 C2 H3 53.9(3) 1_555 1_555 1_555
C4 C2 C1 89.3(3) 1_555 1_555 1_555
C4 C2 C3 29.6(2) 1_555 1_555 1_555
C4 C2 H2 147.4(5) 1_555 1_555 1_555
C6 C2 C4 57.95(16) 1_555 1_555 1_555
C6 C2 H3 111.9(3) 1_555 1_555 1_555
C6 C2 C1 31.3(2) 1_555 1_555 1_555
C6 C2 C3 87.5(3) 1_555 1_555 1_555
C6 C2 H2 154.7(5) 1_555 1_555 1_555
C7 C2 C6 63.32(17) 1_555 1_555 1_555
C7 C2 C4 121.3(2) 1_555 1_555 1_555
C7 C2 H3 175.1(3) 1_555 1_555 1_555
C7 C2 C1 32.0(2) 1_555 1_555 1_555
C7 C2 C3 150.8(3) 1_555 1_555 1_555
C7 C2 H2 91.4(5) 1_555 1_555 1_555
H8 C2 C7 20.6(2) 1_555 1_555 1_555
H8 C2 C6 82.8(3) 1_555 1_555 1_555
H8 C2 C4 139.9(3) 1_555 1_555 1_555
H8 C2 H3 163.3(4) 1_555 1_555 1_555
H8 C2 C1 51.9(3) 1_555 1_555 1_555
H8 C2 C3 167.2(4) 1_555 1_555 1_555
H8 C2 H2 72.2(5) 1_555 1_555 1_555
H5 C2 H8 49.1(3) 1_545 1_555 1_555
H5 C2 C7 66.07(19) 1_545 1_555 1_555
H5 C2 C6 108.9(2) 1_545 1_555 1_555
H5 C2 C4 133.0(2) 1_545 1_555 1_555
H5 C2 H3 116.0(3) 1_545 1_555 1_555
H5 C2 C1 88.0(3) 1_545 1_555 1_555
H5 C2 C3 127.9(3) 1_545 1_555 1_555
H5 C2 H2 56.5(5) 1_545 1_555 1_555
H7 C2 H5 109.0(3) 1_554 1_555 1_545
H7 C2 H8 91.9(3) 1_554 1_555 1_555
H7 C2 C7 97.0(3) 1_554 1_555 1_555
H7 C2 C6 123.4(3) 1_554 1_555 1_555
H7 C2 C4 115.2(3) 1_554 1_555 1_555
H7 C2 H3 86.6(3) 1_554 1_555 1_555
H7 C2 C1 112.8(3) 1_554 1_555 1_555
H7 C2 C3 100.5(3) 1_554 1_555 1_555
H7 C2 H2 55.7(5) 1_554 1_555 1_555
C5 C2 H7 123.8(3) 1_555 1_555 1_554
C5 C2 H5 125.4(2) 1_555 1_555 1_545
C5 C2 H8 112.1(3) 1_555 1_555 1_555
C5 C2 C7 92.95(18) 1_555 1_555 1_555
C5 C2 C6 29.63(13) 1_555 1_555 1_555
C5 C2 C4 28.32(12) 1_555 1_555 1_555
C5 C2 H3 82.3(3) 1_555 1_555 1_555
C5 C2 C1 60.9(2) 1_555 1_555 1_555
C5 C2 C3 57.9(2) 1_555 1_555 1_555
C5 C2 H2 175.7(4) 1_555 1_555 1_555
C5 C6 H6 115.6(6) 1_555 1_555 1_555
C1 C6 C5 123.2(4) 1_555 1_555 1_555
C1 C6 H6 121.2(6) 1_555 1_555 1_555
H5 C6 C1 145.1(4) 1_555 1_555 1_555
H5 C6 C5 21.8(3) 1_555 1_555 1_555
H5 C6 H6 93.7(6) 1_555 1_555 1_555
C4 C6 H5 52.9(2) 1_555 1_555 1_555
C4 C6 C1 92.2(3) 1_555 1_555 1_555
C4 C6 C5 31.1(2) 1_555 1_555 1_555
C4 C6 H6 146.6(6) 1_555 1_555 1_555
C2 C6 C4 60.81(17) 1_555 1_555 1_555
C2 C6 H5 113.7(3) 1_555 1_555 1_555
C2 C6 C1 31.4(2) 1_555 1_555 1_555
C2 C6 C5 91.9(3) 1_555 1_555 1_555
C2 C6 H6 152.6(6) 1_555 1_555 1_555
C7 C6 C2 60.80(17) 1_555 1_555 1_555
C7 C6 C4 121.6(2) 1_555 1_555 1_555
C7 C6 H5 174.4(3) 1_555 1_555 1_555
C7 C6 C1 29.5(2) 1_555 1_555 1_555
C7 C6 C5 152.7(3) 1_555 1_555 1_555
C7 C6 H6 91.8(5) 1_555 1_555 1_555
C3 C6 C7 91.70(19) 1_555 1_555 1_555
C3 C6 C2 30.90(14) 1_555 1_555 1_555
C3 C6 C4 29.91(15) 1_555 1_555 1_555
C3 C6 H5 82.8(2) 1_555 1_555 1_555
C3 C6 C1 62.3(2) 1_555 1_555 1_555
C3 C6 C5 61.0(2) 1_555 1_555 1_555
C3 C6 H6 176.5(5) 1_555 1_555 1_555
H7 C6 C3 106.6(3) 1_555 1_555 1_555
H7 C6 C7 20.1(2) 1_555 1_555 1_555
H7 C6 C2 76.6(2) 1_555 1_555 1_555
H7 C6 C4 135.2(3) 1_555 1_555 1_555
H7 C6 H5 163.0(3) 1_555 1_555 1_555
H7 C6 C1 46.6(3) 1_555 1_555 1_555
H7 C6 C5 161.6(4) 1_555 1_555 1_555
H7 C6 H6 76.8(6) 1_555 1_555 1_555
H8 C6 H7 130.7(3) 1_565 1_555 1_555
H8 C6 C3 115.9(3) 1_565 1_555 1_555
H8 C6 C7 133.1(3) 1_565 1_555 1_555
H8 C6 C2 136.7(3) 1_565 1_555 1_555
H8 C6 C4 92.1(3) 1_565 1_555 1_555
H8 C6 H5 51.2(3) 1_565 1_555 1_555
H8 C6 C1 144.1(3) 1_565 1_555 1_555
H8 C6 C5 67.2(3) 1_565 1_555 1_555
H8 C6 H6 61.4(5) 1_565 1_555 1_555
H3 C6 H8 125.6(3) 1_556 1_555 1_565
H3 C6 H7 70.6(3) 1_556 1_555 1_555
H3 C6 C3 95.55(18) 1_556 1_555 1_555
H3 C6 C7 84.8(2) 1_556 1_555 1_555
H3 C6 C2 92.8(2) 1_556 1_555 1_555
H3 C6 C4 96.78(19) 1_556 1_555 1_555
H3 C6 H5 94.7(3) 1_556 1_555 1_555
H3 C6 C1 89.1(3) 1_556 1_555 1_555
H3 C6 C5 96.1(3) 1_556 1_555 1_555
H3 C6 H6 84.7(5) 1_556 1_555 1_555
H7 C7 H8 105.2(11) 1_555 1_555 1_555
C1 C7 H7 110.7(8) 1_555 1_555 1_555
C1 C7 H8 108.5(7) 1_555 1_555 1_555
P1 C7 C1 119.7(3) 1_555 1_555 1_555
P1 C7 H7 106.1(8) 1_555 1_555 1_555
P1 C7 H8 105.6(7) 1_555 1_555 1_555
C2 C7 P1 120.9(3) 1_555 1_555 1_555
C2 C7 C1 29.1(2) 1_555 1_555 1_555
C2 C7 H7 129.2(8) 1_555 1_555 1_555
C2 C7 H8 81.1(7) 1_555 1_555 1_555
O3 C7 C2 139.9(3) 1_555 1_555 1_555
O3 C7 P1 35.6(3) 1_555 1_555 1_555
O3 C7 C1 153.8(4) 1_555 1_555 1_555
O3 C7 H7 89.9(8) 1_555 1_555 1_555
O3 C7 H8 79.9(7) 1_555 1_555 1_555
C6 C7 O3 145.7(3) 1_555 1_555 1_555
C6 C7 C2 55.88(16) 1_555 1_555 1_555
C6 C7 P1 112.5(3) 1_555 1_555 1_555
C6 C7 C1 26.8(2) 1_555 1_555 1_555
C6 C7 H7 90.3(7) 1_555 1_555 1_555
C6 C7 H8 132.7(7) 1_555 1_555 1_555
O1 C7 C6 88.4(3) 1_555 1_555 1_555
O1 C7 O3 57.4(3) 1_555 1_555 1_555
O1 C7 C2 124.2(3) 1_555 1_555 1_555
O1 C7 P1 31.8(3) 1_555 1_555 1_555
O1 C7 C1 106.4(3) 1_555 1_555 1_555
O1 C7 H7 86.4(8) 1_555 1_555 1_555
O1 C7 H8 136.0(7) 1_555 1_555 1_555
O2 C7 O1 58.7(3) 1_555 1_555 1_555
O2 C7 C6 103.8(3) 1_555 1_555 1_555
O2 C7 O3 58.3(3) 1_555 1_555 1_555
O2 C7 C2 87.4(2) 1_555 1_555 1_555
O2 C7 P1 35.1(2) 1_555 1_555 1_555
O2 C7 C1 96.1(3) 1_555 1_555 1_555
O2 C7 H7 141.2(8) 1_555 1_555 1_555
O2 C7 H8 91.5(8) 1_555 1_555 1_555
H2 C7 O2 80.8(3) 1_555 1_555 1_555
H2 C7 O1 132.2(3) 1_555 1_555 1_555
H2 C7 C6 76.9(2) 1_555 1_555 1_555
H2 C7 O3 122.7(3) 1_555 1_555 1_555
H2 C7 C2 21.06(18) 1_555 1_555 1_555
H2 C7 P1 115.9(3) 1_555 1_555 1_555
H2 C7 C1 50.2(2) 1_555 1_555 1_555
H2 C7 H7 137.9(8) 1_555 1_555 1_555
H2 C7 H8 61.5(7) 1_555 1_555 1_555
H6 C7 H2 97.6(2) 1_555 1_555 1_555
H6 C7 O2 107.3(3) 1_555 1_555 1_555
H6 C7 O1 74.0(3) 1_555 1_555 1_555
H6 C7 C6 20.70(16) 1_555 1_555 1_555
H6 C7 O3 130.0(3) 1_555 1_555 1_555
H6 C7 C2 76.6(2) 1_555 1_555 1_555
H6 C7 P1 103.1(3) 1_555 1_555 1_555
H6 C7 C1 47.5(2) 1_555 1_555 1_555
H6 C7 H7 74.9(7) 1_555 1_555 1_555
H6 C7 H8 149.8(7) 1_555 1_555 1_555
H5 C7 H6 114.3(2) 1_545 1_555 1_555
H5 C7 H2 49.1(2) 1_545 1_555 1_555
H5 C7 O2 116.7(3) 1_545 1_555 1_555
H5 C7 O1 171.7(3) 1_545 1_555 1_555
H5 C7 C6 99.6(2) 1_545 1_555 1_555
H5 C7 O3 114.5(3) 1_545 1_555 1_555
H5 C7 C2 60.23(19) 1_545 1_555 1_555
H5 C7 P1 140.6(3) 1_545 1_555 1_555
H5 C7 C1 80.5(3) 1_545 1_555 1_555
H5 C7 H7 95.6(7) 1_545 1_555 1_555
H5 C7 H8 35.7(7) 1_545 1_555 1_555
C4 C3 H3 123.6(6) 1_555 1_555 1_555
C2 C3 C4 119.8(3) 1_555 1_555 1_555
C2 C3 H3 116.5(6) 1_555 1_555 1_555
H2 C3 C2 25.1(3) 1_555 1_555 1_555
H2 C3 C4 144.9(3) 1_555 1_555 1_555
H2 C3 H3 91.5(6) 1_555 1_555 1_555
F1 C3 H2 174.2(3) 1_555 1_555 1_555
F1 C3 C2 149.2(3) 1_555 1_555 1_555
F1 C3 C4 29.3(2) 1_555 1_555 1_555
F1 C3 H3 94.3(6) 1_555 1_555 1_555
C5 C3 F1 56.9(2) 1_555 1_555 1_555
C5 C3 H2 117.3(3) 1_555 1_555 1_555
C5 C3 C2 92.2(3) 1_555 1_555 1_555
C5 C3 C4 27.60(19) 1_555 1_555 1_555
C5 C3 H3 151.2(6) 1_555 1_555 1_555
C1 C3 C5 61.61(16) 1_555 1_555 1_555
C1 C3 F1 118.5(3) 1_555 1_555 1_555
C1 C3 H2 55.7(2) 1_555 1_555 1_555
C1 C3 C2 30.6(2) 1_555 1_555 1_555
C1 C3 C4 89.2(2) 1_555 1_555 1_555
C1 C3 H3 147.2(6) 1_555 1_555 1_555
C6 C3 C1 30.93(14) 1_555 1_555 1_555
C6 C3 C5 30.67(13) 1_555 1_555 1_555
C6 C3 F1 87.6(2) 1_555 1_555 1_555
C6 C3 H2 86.6(2) 1_555 1_555 1_555
C6 C3 C2 61.6(2) 1_555 1_555 1_555
C6 C3 C4 58.3(2) 1_555 1_555 1_555
C6 C3 H3 178.1(5) 1_555 1_555 1_555
H6 C3 C6 94.12(19) 1_554 1_555 1_555
H6 C3 C1 95.85(19) 1_554 1_555 1_555
H6 C3 C5 91.2(2) 1_554 1_555 1_555
H6 C3 F1 85.6(3) 1_554 1_555 1_555
H6 C3 H2 94.8(3) 1_554 1_555 1_555
H6 C3 C2 95.9(3) 1_554 1_555 1_555
H6 C3 C4 88.3(3) 1_554 1_555 1_555
H6 C3 H3 85.8(5) 1_554 1_555 1_555
C4 C5 H5 119.5(6) 1_555 1_555 1_555
C6 C5 C4 116.5(4) 1_555 1_555 1_555
C6 C5 H5 124.1(6) 1_555 1_555 1_555
H6 C5 C6 26.2(3) 1_555 1_555 1_555
H6 C5 C4 142.6(4) 1_555 1_555 1_555
H6 C5 H5 97.9(5) 1_555 1_555 1_555
F1 C5 H6 173.5(4) 1_555 1_555 1_555
F1 C5 C6 147.4(4) 1_555 1_555 1_555
F1 C5 C4 30.9(3) 1_555 1_555 1_555
F1 C5 H5 88.6(5) 1_555 1_555 1_555
C3 C5 F1 59.0(2) 1_555 1_555 1_555
C3 C5 H6 114.5(3) 1_555 1_555 1_555
C3 C5 C6 88.4(3) 1_555 1_555 1_555
C3 C5 C4 28.1(2) 1_555 1_555 1_555
C3 C5 H5 147.6(5) 1_555 1_555 1_555
C1 C5 C3 59.84(16) 1_555 1_555 1_555
C1 C5 F1 118.9(3) 1_555 1_555 1_555
C1 C5 H6 54.7(3) 1_555 1_555 1_555
C1 C5 C6 28.5(2) 1_555 1_555 1_555
C1 C5 C4 87.9(3) 1_555 1_555 1_555
C1 C5 H5 152.6(5) 1_555 1_555 1_555
H8 C5 C1 105.2(3) 1_565 1_555 1_555
H8 C5 C3 140.0(3) 1_565 1_555 1_555
H8 C5 F1 121.0(3) 1_565 1_555 1_555
H8 C5 H6 63.5(3) 1_565 1_555 1_555
H8 C5 C6 83.1(3) 1_565 1_555 1_555
H8 C5 C4 138.0(4) 1_565 1_555 1_555
H8 C5 H5 54.9(5) 1_565 1_555 1_555
H2 C5 H8 54.3(3) 1_565 1_555 1_565
H2 C5 C1 133.0(2) 1_565 1_555 1_555
H2 C5 C3 106.3(2) 1_565 1_555 1_555
H2 C5 F1 66.9(3) 1_565 1_555 1_555
H2 C5 H6 116.9(3) 1_565 1_555 1_555
H2 C5 C6 129.3(3) 1_565 1_555 1_555
H2 C5 C4 87.3(3) 1_565 1_555 1_555
H2 C5 H5 54.8(5) 1_565 1_555 1_555
C2 C5 H2 123.7(2) 1_555 1_555 1_565
C2 C5 H8 126.5(3) 1_555 1_555 1_565
C2 C5 C1 29.98(13) 1_555 1_555 1_555
C2 C5 C3 29.86(13) 1_555 1_555 1_555
C2 C5 F1 88.9(2) 1_555 1_555 1_555
C2 C5 H6 84.7(3) 1_555 1_555 1_555
C2 C5 C6 58.5(2) 1_555 1_555 1_555
C2 C5 C4 58.0(2) 1_555 1_555 1_555
C2 C5 H5 177.4(5) 1_555 1_555 1_555
C3 H2 C2 37.2(4) 1_555 1_555 1_555
C1 H2 C3 70.9(3) 1_555 1_555 1_555
C1 H2 C2 33.8(4) 1_555 1_555 1_555
H3 H2 C1 94.7(3) 1_555 1_555 1_555
H3 H2 C3 23.8(2) 1_555 1_555 1_555
H3 H2 C2 60.9(5) 1_555 1_555 1_555
H5 H2 H3 121.6(4) 1_545 1_555 1_555
H5 H2 C1 85.5(3) 1_545 1_555 1_555
H5 H2 C3 117.6(3) 1_545 1_555 1_555
H5 H2 C2 102.9(6) 1_545 1_555 1_555
H7 H2 H5 144.9(5) 1_554 1_555 1_545
H7 H2 H3 91.3(4) 1_554 1_555 1_555
H7 H2 C1 105.3(4) 1_554 1_555 1_555
H7 H2 C3 97.5(4) 1_554 1_555 1_555
H7 H2 C2 104.1(6) 1_554 1_555 1_555
H8 H2 H7 105.8(4) 1_555 1_555 1_554
H8 H2 H5 54.8(3) 1_555 1_555 1_545
H8 H2 H3 145.2(4) 1_555 1_555 1_555
H8 H2 C1 52.0(3) 1_555 1_555 1_555
H8 H2 C3 121.9(4) 1_555 1_555 1_555
H8 H2 C2 85.3(5) 1_555 1_555 1_555
C7 H2 H8 19.1(2) 1_555 1_555 1_555
C7 H2 H7 102.1(3) 1_555 1_555 1_554
C7 H2 H5 68.4(3) 1_555 1_555 1_545
C7 H2 H3 128.5(4) 1_555 1_555 1_555
C7 H2 C1 33.83(18) 1_555 1_555 1_555
C7 H2 C3 104.7(3) 1_555 1_555 1_555
C7 H2 C2 67.6(4) 1_555 1_555 1_555
C5 H2 C7 77.1(2) 1_545 1_555 1_555
C5 H2 H8 59.8(3) 1_545 1_555 1_555
C5 H2 H7 128.4(4) 1_545 1_555 1_554
C5 H2 H5 18.9(2) 1_545 1_555 1_545
C5 H2 H3 130.0(3) 1_545 1_555 1_555
C5 H2 C1 100.9(3) 1_545 1_555 1_555
C5 H2 C3 133.3(3) 1_545 1_555 1_555
C5 H2 C2 121.7(6) 1_545 1_555 1_555
F1 H2 C5 47.6(2) 1_545 1_555 1_545
F1 H2 C7 123.2(3) 1_545 1_555 1_555
F1 H2 H8 107.3(4) 1_545 1_555 1_555
F1 H2 H7 120.5(4) 1_545 1_555 1_554
F1 H2 H5 55.0(3) 1_545 1_555 1_545
F1 H2 H3 88.5(3) 1_545 1_555 1_555
F1 H2 C1 134.0(3) 1_545 1_555 1_555
F1 H2 C3 104.8(3) 1_545 1_555 1_555
F1 H2 C2 126.5(5) 1_545 1_555 1_555
C4 H2 F1 25.24(17) 1_545 1_555 1_545
C4 H2 C5 26.54(12) 1_545 1_555 1_545
C4 H2 C7 103.3(3) 1_545 1_555 1_555
C4 H2 H8 85.2(3) 1_545 1_555 1_555
C4 H2 H7 117.7(4) 1_545 1_555 1_554
C4 H2 H5 41.0(2) 1_545 1_555 1_545
C4 H2 H3 113.8(3) 1_545 1_555 1_555
C4 H2 C1 126.4(3) 1_545 1_555 1_555
C4 H2 C3 128.4(3) 1_545 1_555 1_555
C4 H2 C2 138.2(5) 1_545 1_555 1_555
C5 H6 C6 38.3(4) 1_555 1_555 1_555
C1 H6 C5 73.2(3) 1_555 1_555 1_555
C1 H6 C6 35.0(4) 1_555 1_555 1_555
H5 H6 C1 96.2(3) 1_555 1_555 1_555
H5 H6 C5 23.0(2) 1_555 1_555 1_555
H5 H6 C6 61.3(5) 1_555 1_555 1_555
H8 H6 H5 54.2(3) 1_565 1_555 1_555
H8 H6 C1 122.6(4) 1_565 1_555 1_555
H8 H6 C5 69.5(4) 1_565 1_555 1_555
H8 H6 C6 98.0(6) 1_565 1_555 1_555
H7 H6 H8 153.3(4) 1_555 1_555 1_565
H7 H6 H5 141.1(4) 1_555 1_555 1_555
H7 H6 C1 48.9(3) 1_555 1_555 1_555
H7 H6 C5 119.4(4) 1_555 1_555 1_555
H7 H6 C6 82.4(6) 1_555 1_555 1_555
C7 H6 H7 19.7(2) 1_555 1_555 1_555
C7 H6 H8 138.6(4) 1_555 1_555 1_565
C7 H6 H5 128.8(3) 1_555 1_555 1_555
C7 H6 C1 32.59(18) 1_555 1_555 1_555
C7 H6 C5 105.8(3) 1_555 1_555 1_555
C7 H6 C6 67.5(5) 1_555 1_555 1_555
H9 H6 C7 77.1(3) 2_675 1_555 1_555
H9 H6 H7 65.1(3) 2_675 1_555 1_555
H9 H6 H8 104.3(4) 2_675 1_555 1_565
H9 H6 H5 153.6(4) 2_675 1_555 1_555
H9 H6 C1 109.4(4) 2_675 1_555 1_555
H9 H6 C5 173.4(4) 2_675 1_555 1_555
H9 H6 C6 144.0(7) 2_675 1_555 1_555
C3 H6 H9 90.2(3) 1_556 1_555 2_675
C3 H6 C7 86.1(2) 1_556 1_555 1_555
C3 H6 H7 71.5(3) 1_556 1_555 1_555
C3 H6 H8 134.7(4) 1_556 1_555 1_565
C3 H6 H5 96.1(3) 1_556 1_555 1_555
C3 H6 C1 90.4(3) 1_556 1_555 1_555
C3 H6 C5 95.9(3) 1_556 1_555 1_555
C3 H6 C6 93.8(5) 1_556 1_555 1_555
H3 H6 C3 17.53(14) 1_556 1_555 1_556
H3 H6 H9 104.6(4) 1_556 1_555 2_675
H3 H6 C7 80.0(3) 1_556 1_555 1_555
H3 H6 H7 70.1(3) 1_556 1_555 1_555
H3 H6 H8 136.2(4) 1_556 1_555 1_565
H3 H6 H5 87.2(3) 1_556 1_555 1_555
H3 H6 C1 76.4(3) 1_556 1_555 1_555
H3 H6 C5 81.9(3) 1_556 1_555 1_555
H3 H6 C6 76.3(5) 1_556 1_555 1_555
H10 H6 H3 111.6(3) 2_675 1_555 1_556
H10 H6 C3 94.2(3) 2_675 1_555 1_556
H10 H6 H9 27.0(3) 2_675 1_555 2_675
H10 H6 C7 104.0(3) 2_675 1_555 1_555
H10 H6 H7 91.6(3) 2_675 1_555 1_555
H10 H6 H8 82.7(4) 2_675 1_555 1_565
H10 H6 H5 126.7(4) 2_675 1_555 1_555
H10 H6 C1 135.9(4) 2_675 1_555 1_555
H10 H6 C5 149.0(4) 2_675 1_555 1_555
H10 H6 C6 167.9(6) 2_675 1_555 1_555
O3 P1 O1 112.4(6) 1_555 1_555 1_555
O2 P1 O3 109.5(6) 1_555 1_555 1_555
O2 P1 O1 115.5(6) 1_555 1_555 1_555
C7 P1 O2 105.7(4) 1_555 1_555 1_555
C7 P1 O3 102.5(5) 1_555 1_555 1_555
C7 P1 O1 110.2(5) 1_555 1_555 1_555
H8 P1 C7 23.5(3) 1_555 1_555 1_555
H8 P1 O2 96.5(5) 1_555 1_555 1_555
H8 P1 O3 85.6(5) 1_555 1_555 1_555
H8 P1 O1 132.8(6) 1_555 1_555 1_555
H7 P1 H8 39.0(4) 1_555 1_555 1_555
H7 P1 C7 24.2(3) 1_555 1_555 1_555
H7 P1 O2 129.9(5) 1_555 1_555 1_555
H7 P1 O3 92.0(6) 1_555 1_555 1_555
H7 P1 O1 95.0(6) 1_555 1_555 1_555
Cd1 P1 H7 98.9(3) 1_555 1_555 1_555
Cd1 P1 H8 127.8(3) 1_555 1_555 1_555
Cd1 P1 C7 123.1(2) 1_555 1_555 1_555
Cd1 P1 O2 131.2(4) 1_555 1_555 1_555
Cd1 P1 O3 61.9(4) 1_555 1_555 1_555
Cd1 P1 O1 50.6(4) 1_555 1_555 1_555
C1 P1 Cd1 136.17(17) 1_555 1_555 1_555
C1 P1 H7 46.0(3) 1_555 1_555 1_555
C1 P1 H8 44.7(3) 1_555 1_555 1_555
C1 P1 C7 27.80(19) 1_555 1_555 1_555
C1 P1 O2 88.3(4) 1_555 1_555 1_555
C1 P1 O3 129.5(5) 1_555 1_555 1_555
C1 P1 O1 99.9(5) 1_555 1_555 1_555
H9 P1 C1 67.7(3) 2_674 1_555 1_555
H9 P1 Cd1 124.0(3) 2_674 1_555 1_555
H9 P1 H7 111.8(4) 2_674 1_555 1_555
H9 P1 H8 104.0(4) 2_674 1_555 1_555
H9 P1 C7 95.2(4) 2_674 1_555 1_555
H9 P1 O2 44.6(5) 2_674 1_555 1_555
H9 P1 O3 152.5(5) 2_674 1_555 1_555
H9 P1 O1 80.1(5) 2_674 1_555 1_555
H10 P1 H9 94.8(3) 2_664 1_555 2_674
H10 P1 C1 93.0(3) 2_664 1_555 1_555
H10 P1 Cd1 123.9(3) 2_664 1_555 1_555
H10 P1 H7 101.9(4) 2_664 1_555 1_555
H10 P1 H8 64.2(4) 2_664 1_555 1_555
H10 P1 C7 86.3(3) 2_664 1_555 1_555
H10 P1 O2 53.5(5) 2_664 1_555 1_555
H10 P1 O3 65.8(5) 2_664 1_555 1_555
H10 P1 O1 163.0(5) 2_664 1_555 1_555
O4 P1 H10 112.2(3) 2_674 1_555 2_664
O4 P1 H9 17.5(2) 2_674 1_555 2_674
O4 P1 C1 69.63(19) 2_674 1_555 1_555
O4 P1 Cd1 109.8(2) 2_674 1_555 1_555
O4 P1 H7 107.6(4) 2_674 1_555 1_555
O4 P1 H8 112.0(3) 2_674 1_555 1_555
O4 P1 C7 97.1(3) 2_674 1_555 1_555
O4 P1 O2 60.8(5) 2_674 1_555 1_555
O4 P1 O3 160.0(5) 2_674 1_555 1_555
O4 P1 O1 63.1(4) 2_674 1_555 1_555
H8 H7 C7 36.5(6) 1_555 1_555 1_555
C1 H7 H8 66.9(5) 1_555 1_555 1_555
C1 H7 C7 43.9(5) 1_555 1_555 1_555
P1 H7 C1 83.3(3) 1_555 1_555 1_555
P1 H7 H8 69.4(6) 1_555 1_555 1_555
P1 H7 C7 49.7(6) 1_555 1_555 1_555
H2 H7 P1 164.3(6) 1_556 1_555 1_555
H2 H7 C1 112.3(5) 1_556 1_555 1_555
H2 H7 H8 117.4(7) 1_556 1_555 1_555
H2 H7 C7 144.0(10) 1_556 1_555 1_555
H6 H7 H2 94.8(4) 1_555 1_555 1_556
H6 H7 P1 94.3(4) 1_555 1_555 1_555
H6 H7 C1 49.8(3) 1_555 1_555 1_555
H6 H7 H8 116.3(6) 1_555 1_555 1_555
H6 H7 C7 85.4(7) 1_555 1_555 1_555
O3 H7 H6 126.6(5) 1_555 1_555 1_555
O3 H7 H2 132.7(5) 1_555 1_555 1_556
O3 H7 P1 34.0(3) 1_555 1_555 1_555
O3 H7 C1 112.1(4) 1_555 1_555 1_555
O3 H7 H8 67.8(6) 1_555 1_555 1_555
O3 H7 C7 69.9(7) 1_555 1_555 1_555
C6 H7 O3 127.4(4) 1_555 1_555 1_555
C6 H7 H6 20.82(18) 1_555 1_555 1_555
C6 H7 H2 99.6(4) 1_555 1_555 1_556
C6 H7 P1 93.5(4) 1_555 1_555 1_555
C6 H7 C1 29.6(2) 1_555 1_555 1_555
C6 H7 H8 96.5(5) 1_555 1_555 1_555
C6 H7 C7 69.6(7) 1_555 1_555 1_555
C2 H7 C6 85.6(3) 1_556 1_555 1_555
C2 H7 O3 141.9(4) 1_556 1_555 1_555
C2 H7 H6 76.8(3) 1_556 1_555 1_555
C2 H7 H2 20.2(2) 1_556 1_555 1_556
C2 H7 P1 156.6(5) 1_556 1_555 1_555
C2 H7 C1 105.8(5) 1_556 1_555 1_555
C2 H7 H8 134.0(8) 1_556 1_555 1_555
C2 H7 C7 147.8(9) 1_556 1_555 1_555
O1 H7 C2 124.6(4) 1_555 1_555 1_556
O1 H7 C6 83.0(4) 1_555 1_555 1_555
O1 H7 O3 54.4(3) 1_555 1_555 1_555
O1 H7 H6 73.8(4) 1_555 1_555 1_555
O1 H7 H2 140.7(5) 1_555 1_555 1_556
O1 H7 P1 32.5(3) 1_555 1_555 1_555
O1 H7 C1 89.1(4) 1_555 1_555 1_555
O1 H7 H8 101.1(6) 1_555 1_555 1_555
O1 H7 C7 73.8(7) 1_555 1_555 1_555
O2 H7 O1 62.4(4) 1_556 1_555 1_555
O2 H7 C2 80.2(3) 1_556 1_555 1_556
O2 H7 C6 123.2(5) 1_556 1_555 1_555
O2 H7 O3 66.3(4) 1_556 1_555 1_555
O2 H7 H6 102.7(5) 1_556 1_555 1_555
O2 H7 H2 84.7(3) 1_556 1_555 1_556
O2 H7 P1 80.8(4) 1_556 1_555 1_555
O2 H7 C1 146.9(6) 1_556 1_555 1_555
O2 H7 H8 131.7(8) 1_556 1_555 1_555
O2 H7 C7 130.5(9) 1_556 1_555 1_555
H9 H7 O2 43.0(4) 2_675 1_555 1_556
H9 H7 O1 47.8(4) 2_675 1_555 1_555
H9 H7 C2 76.8(4) 2_675 1_555 1_556
H9 H7 C6 80.2(4) 2_675 1_555 1_555
H9 H7 O3 89.6(5) 2_675 1_555 1_555
H9 H7 H6 60.0(4) 2_675 1_555 1_555
H9 H7 H2 93.6(4) 2_675 1_555 1_556
H9 H7 P1 79.9(4) 2_675 1_555 1_555
H9 H7 C1 105.6(5) 2_675 1_555 1_555
H9 H7 H8 148.9(8) 2_675 1_555 1_555
H9 H7 C7 116.9(9) 2_675 1_555 1_555
H5 H7 H9 167.4(5) 1_545 1_555 2_675
H5 H7 O2 144.9(5) 1_545 1_555 1_556
H5 H7 O1 139.8(4) 1_545 1_555 1_555
H5 H7 C2 94.1(4) 1_545 1_555 1_556
H5 H7 C6 90.4(3) 1_545 1_555 1_555
H5 H7 O3 102.9(4) 1_545 1_555 1_555
H5 H7 H6 109.6(4) 1_545 1_555 1_555
H5 H7 H2 79.5(4) 1_545 1_555 1_556
H5 H7 P1 109.3(4) 1_545 1_555 1_555
H5 H7 C1 68.0(3) 1_545 1_555 1_555
H5 H7 H8 40.1(5) 1_545 1_555 1_555
H5 H7 C7 66.7(7) 1_545 1_555 1_555
H7 H8 C7 38.3(6) 1_555 1_555 1_555
C1 H8 H7 70.7(5) 1_555 1_555 1_555
C1 H8 C7 46.1(5) 1_555 1_555 1_555
P1 H8 C1 85.3(4) 1_555 1_555 1_555
P1 H8 H7 71.6(6) 1_555 1_555 1_555
P1 H8 C7 50.8(6) 1_555 1_555 1_555
H5 H8 P1 172.1(6) 1_545 1_555 1_555
H5 H8 C1 91.6(5) 1_545 1_555 1_555
H5 H8 H7 114.2(7) 1_545 1_555 1_555
H5 H8 C7 130.3(9) 1_545 1_555 1_555
H2 H8 H5 60.1(4) 1_555 1_555 1_545
H2 H8 P1 112.4(4) 1_555 1_555 1_555
H2 H8 C1 55.7(3) 1_555 1_555 1_555
H2 H8 H7 124.9(7) 1_555 1_555 1_555
H2 H8 C7 99.3(8) 1_555 1_555 1_555
H6 H8 H2 112.1(4) 1_545 1_555 1_555
H6 H8 H5 59.7(3) 1_545 1_555 1_545
H6 H8 P1 125.0(5) 1_545 1_555 1_555
H6 H8 C1 147.9(5) 1_545 1_555 1_555
H6 H8 H7 106.2(7) 1_545 1_555 1_555
H6 H8 C7 143.9(10) 1_545 1_555 1_555
C2 H8 H6 128.3(4) 1_555 1_555 1_545
C2 H8 H2 22.6(2) 1_555 1_555 1_555
C2 H8 H5 69.6(4) 1_555 1_555 1_545
C2 H8 P1 104.4(4) 1_555 1_555 1_555
C2 H8 C1 33.3(2) 1_555 1_555 1_555
C2 H8 H7 102.6(6) 1_555 1_555 1_555
C2 H8 C7 78.3(7) 1_555 1_555 1_555
O3 H8 C2 138.5(5) 1_555 1_555 1_555
O3 H8 H6 88.5(4) 1_555 1_555 1_545
O3 H8 H2 136.8(5) 1_555 1_555 1_555
O3 H8 H5 147.3(4) 1_555 1_555 1_545
O3 H8 P1 36.5(3) 1_555 1_555 1_555
O3 H8 C1 121.1(5) 1_555 1_555 1_555
O3 H8 H7 80.3(7) 1_555 1_555 1_555
O3 H8 C7 79.8(7) 1_555 1_555 1_555
C5 H8 O3 129.0(4) 1_545 1_555 1_555
C5 H8 C2 81.5(3) 1_545 1_555 1_555
C5 H8 H6 47.1(2) 1_545 1_555 1_545
C5 H8 H2 65.9(3) 1_545 1_555 1_555
C5 H8 H5 20.1(2) 1_545 1_555 1_545
C5 H8 P1 157.6(5) 1_545 1_555 1_555
C5 H8 C1 108.8(5) 1_545 1_555 1_555
C5 H8 H7 128.9(7) 1_545 1_555 1_555
C5 H8 C7 150.3(9) 1_545 1_555 1_555
C6 H8 C5 29.65(15) 1_545 1_555 1_545
C6 H8 O3 100.5(3) 1_545 1_555 1_555
C6 H8 C2 110.5(4) 1_545 1_555 1_555
C6 H8 H6 20.56(18) 1_545 1_555 1_545
C6 H8 H2 92.2(4) 1_545 1_555 1_555
C6 H8 H5 46.8(3) 1_545 1_555 1_545
C6 H8 P1 135.2(4) 1_545 1_555 1_555
C6 H8 C1 138.2(5) 1_545 1_555 1_555
C6 H8 H7 124.5(7) 1_545 1_555 1_555
C6 H8 C7 162.8(9) 1_545 1_555 1_555
O2 H8 C6 124.6(4) 1_555 1_555 1_545
O2 H8 C5 128.9(4) 1_555 1_555 1_545
O2 H8 O3 56.1(4) 1_555 1_555 1_555
O2 H8 C2 83.4(3) 1_555 1_555 1_555
O2 H8 H6 129.5(5) 1_555 1_555 1_545
O2 H8 H2 82.7(4) 1_555 1_555 1_555
O2 H8 H5 138.3(5) 1_555 1_555 1_545
O2 H8 P1 34.0(2) 1_555 1_555 1_555
O2 H8 C1 81.1(4) 1_555 1_555 1_555
O2 H8 H7 101.9(6) 1_555 1_555 1_555
O2 H8 C7 70.0(7) 1_555 1_555 1_555
H10 H8 O2 50.7(4) 2_664 1_555 1_555
H10 H8 C6 73.9(3) 2_664 1_555 1_545
H10 H8 C5 85.2(4) 2_664 1_555 1_545
H10 H8 O3 61.3(4) 2_664 1_555 1_555
H10 H8 C2 101.2(4) 2_664 1_555 1_555
H10 H8 H6 82.1(3) 2_664 1_555 1_545
H10 H8 H2 83.5(4) 2_664 1_555 1_555
H10 H8 H5 103.2(4) 2_664 1_555 1_545
H10 H8 P1 72.5(4) 2_664 1_555 1_555
H10 H8 C1 121.3(5) 2_664 1_555 1_555
H10 H8 H7 140.7(8) 2_664 1_555 1_555
H10 H8 C7 119.9(9) 2_664 1_555 1_555
C2 H3 C3 39.1(4) 1_555 1_555 1_555
C4 H3 C2 73.3(3) 1_555 1_555 1_555
C4 H3 C3 34.1(4) 1_555 1_555 1_555
H2 H3 C4 98.9(3) 1_555 1_555 1_555
H2 H3 C2 25.6(2) 1_555 1_555 1_555
H2 H3 C3 64.7(5) 1_555 1_555 1_555
F1 H3 H2 122.8(4) 3_745 1_555 1_555
F1 H3 C4 138.0(4) 3_745 1_555 1_555
F1 H3 C2 148.3(5) 3_745 1_555 1_555
F1 H3 C3 171.1(5) 3_745 1_555 1_555
F1 H3 F1 107.9(3) 1_555 1_555 3_745
F1 H3 H2 129.1(4) 1_555 1_555 1_555
F1 H3 C4 30.3(2) 1_555 1_555 1_555
F1 H3 C2 103.5(3) 1_555 1_555 1_555
F1 H3 C3 64.4(5) 1_555 1_555 1_555
C6 H3 F1 88.6(3) 1_554 1_555 1_555
C6 H3 F1 88.4(3) 1_554 1_555 3_745
C6 H3 H2 96.2(3) 1_554 1_555 1_555
C6 H3 C4 92.3(3) 1_554 1_555 1_555
C6 H3 C2 96.9(3) 1_554 1_555 1_555
C6 H3 C3 95.7(5) 1_554 1_555 1_555
H6 H3 C6 18.98(16) 1_554 1_555 1_554
H6 H3 F1 80.1(3) 1_554 1_555 1_555
H6 H3 F1 107.1(3) 1_554 1_555 3_745
H6 H3 H2 88.5(3) 1_554 1_555 1_555
H6 H3 C4 76.3(3) 1_554 1_555 1_555
H6 H3 C2 82.5(3) 1_554 1_555 1_555
H6 H3 C3 76.7(5) 1_554 1_555 1_555
H5 H3 H6 151.8(4) 3_746 1_555 1_554
H5 H3 C6 149.9(3) 3_746 1_555 1_554
H5 H3 F1 72.6(3) 3_746 1_555 1_555
H5 H3 F1 75.8(3) 3_746 1_555 3_745
H5 H3 H2 114.0(3) 3_746 1_555 1_555
H5 H3 C4 83.2(3) 3_746 1_555 1_555
H5 H3 C2 110.1(3) 3_746 1_555 1_555
H5 H3 C3 97.0(5) 3_746 1_555 1_555
C5 C4 F1 116.5(5) 1_555 1_555 1_555
C3 C4 C5 124.3(4) 1_555 1_555 1_555
C3 C4 F1 119.2(4) 1_555 1_555 1_555
H5 C4 C3 148.4(3) 1_555 1_555 1_555
H5 C4 C5 24.1(3) 1_555 1_555 1_555
H5 C4 F1 92.4(4) 1_555 1_555 1_555
H3 C4 H5 170.6(3) 1_555 1_555 1_555
H3 C4 C3 22.2(3) 1_555 1_555 1_555
H3 C4 C5 146.5(4) 1_555 1_555 1_555
H3 C4 F1 97.0(4) 1_555 1_555 1_555
C6 C4 H3 114.0(3) 1_555 1_555 1_555
C6 C4 H5 56.6(2) 1_555 1_555 1_555
C6 C4 C3 91.8(3) 1_555 1_555 1_555
C6 C4 C5 32.5(2) 1_555 1_555 1_555
C6 C4 F1 149.0(4) 1_555 1_555 1_555
C2 C4 C6 61.23(17) 1_555 1_555 1_555
C2 C4 H3 52.8(2) 1_555 1_555 1_555
C2 C4 H5 117.8(3) 1_555 1_555 1_555
C2 C4 C3 30.6(2) 1_555 1_555 1_555
C2 C4 C5 93.7(3) 1_555 1_555 1_555
C2 C4 F1 149.8(4) 1_555 1_555 1_555
C1 C4 C2 30.65(13) 1_555 1_555 1_555
C1 C4 C6 30.58(15) 1_555 1_555 1_555
C1 C4 H3 83.4(3) 1_555 1_555 1_555
C1 C4 H5 87.2(2) 1_555 1_555 1_555
C1 C4 C3 61.2(2) 1_555 1_555 1_555
C1 C4 C5 63.1(2) 1_555 1_555 1_555
C1 C4 F1 179.6(5) 1_555 1_555 1_555
H2 C4 C1 112.04(19) 1_565 1_555 1_555
H2 C4 C2 130.6(2) 1_565 1_555 1_555
H2 C4 C6 89.7(2) 1_565 1_555 1_555
H2 C4 H3 133.0(3) 1_565 1_555 1_555
H2 C4 H5 51.2(3) 1_565 1_555 1_555
H2 C4 C3 138.2(3) 1_565 1_555 1_555
H2 C4 C5 66.2(3) 1_565 1_555 1_555
H2 C4 F1 67.6(4) 1_565 1_555 1_555
C4 H5 C5 36.4(4) 1_555 1_555 1_555
C6 H5 C4 70.5(3) 1_555 1_555 1_555
C6 H5 C5 34.1(4) 1_555 1_555 1_555
H8 H5 C6 82.0(3) 1_565 1_555 1_555
H8 H5 C4 125.3(4) 1_565 1_555 1_555
H8 H5 C5 105.0(6) 1_565 1_555 1_555
H2 H5 H8 65.1(4) 1_565 1_555 1_565
H2 H5 C6 118.7(4) 1_565 1_555 1_555
H2 H5 C4 87.8(3) 1_565 1_555 1_555
H2 H5 C5 106.4(6) 1_565 1_555 1_555
H6 H5 H2 121.6(4) 1_555 1_555 1_565
H6 H5 H8 66.1(3) 1_555 1_555 1_565
H6 H5 C6 25.0(2) 1_555 1_555 1_555
H6 H5 C4 95.5(4) 1_555 1_555 1_555
H6 H5 C5 59.1(5) 1_555 1_555 1_555
F1 H5 H6 127.8(4) 1_555 1_555 1_555
F1 H5 H2 71.8(3) 1_555 1_555 1_565
F1 H5 H8 132.6(4) 1_555 1_555 1_565
F1 H5 C6 102.8(4) 1_555 1_555 1_555
F1 H5 C4 32.3(2) 1_555 1_555 1_555
F1 H5 C5 68.7(5) 1_555 1_555 1_555
C2 H5 F1 84.5(3) 1_565 1_555 1_555
C2 H5 H6 126.5(3) 1_565 1_555 1_555
C2 H5 H2 20.6(2) 1_565 1_555 1_565
C2 H5 H8 61.4(3) 1_565 1_555 1_565
C2 H5 C6 133.1(3) 1_565 1_555 1_555
C2 H5 C4 106.4(3) 1_565 1_555 1_555
C2 H5 C5 126.8(6) 1_565 1_555 1_555
C7 H5 C2 53.71(18) 1_565 1_555 1_565
C7 H5 F1 134.1(3) 1_565 1_555 1_555
C7 H5 H6 76.6(3) 1_565 1_555 1_555
C7 H5 H2 62.5(2) 1_565 1_555 1_565
C7 H5 H8 14.0(2) 1_565 1_555 1_565
C7 H5 C6 95.0(3) 1_565 1_555 1_555
C7 H5 C4 136.1(3) 1_565 1_555 1_555
C7 H5 C5 119.0(5) 1_565 1_555 1_555
C1 H5 C7 30.00(13) 1_565 1_555 1_565
C1 H5 C2 27.71(13) 1_565 1_555 1_565
C1 H5 F1 112.1(3) 1_565 1_555 1_555
C1 H5 H6 106.6(3) 1_565 1_555 1_555
C1 H5 H2 44.2(2) 1_565 1_555 1_565
C1 H5 H8 41.8(3) 1_565 1_555 1_565
C1 H5 C6 123.7(3) 1_565 1_555 1_555
C1 H5 C4 131.9(3) 1_565 1_555 1_555
C1 H5 C5 138.4(6) 1_565 1_555 1_555
H3 H5 C1 113.8(3) 3_756 1_555 1_565
H3 H5 C7 129.3(3) 3_756 1_555 1_565
H3 H5 C2 112.2(3) 3_756 1_555 1_565
H3 H5 F1 80.1(3) 3_756 1_555 1_555
H3 H5 H6 114.4(3) 3_756 1_555 1_555
H3 H5 H2 123.5(3) 3_756 1_555 1_565
H3 H5 H8 141.1(4) 3_756 1_555 1_565
H3 H5 C6 114.7(3) 3_756 1_555 1_555
H3 H5 C4 93.6(3) 3_756 1_555 1_555
H3 H5 C5 107.4(5) 3_756 1_555 1_555
H7 H5 H3 115.5(3) 1_565 1_555 3_756
H7 H5 C1 39.4(2) 1_565 1_555 1_565
H7 H5 C7 17.67(19) 1_565 1_555 1_565
H7 H5 C2 66.5(2) 1_565 1_555 1_565
H7 H5 F1 150.4(4) 1_565 1_555 1_555
H7 H5 H6 70.8(3) 1_565 1_555 1_555
H7 H5 H2 78.6(3) 1_565 1_555 1_565
H7 H5 H8 25.6(3) 1_565 1_555 1_565
H7 H5 C6 93.4(3) 1_565 1_555 1_555
H7 H5 C4 150.8(4) 1_565 1_555 1_555
H7 H5 C5 123.9(6) 1_565 1_555 1_555
Cd1 O1 P1 97.7(5) 1_555 1_555 1_555
Cd1 O1 Cd1 117.3(5) 2_674 1_555 1_555
Cd1 O1 P1 123.7(6) 2_674 1_555 1_555
H9 O1 Cd1 106.1(4) 2_675 1_555 2_674
H9 O1 Cd1 81.7(5) 2_675 1_555 1_555
H9 O1 P1 122.3(7) 2_675 1_555 1_555
O3 O1 H9 112.1(5) 1_555 1_555 2_675
O3 O1 Cd1 141.2(6) 1_555 1_555 2_674
O3 O1 Cd1 63.6(4) 1_555 1_555 1_555
O3 O1 P1 34.2(4) 1_555 1_555 1_555
O2 O1 O3 59.6(4) 1_555 1_555 1_555
O2 O1 H9 148.8(7) 1_555 1_555 2_675
O2 O1 Cd1 90.4(4) 1_555 1_555 2_674
O2 O1 Cd1 114.4(5) 1_555 1_555 1_555
O2 O1 P1 33.4(4) 1_555 1_555 1_555
C7 O1 O2 60.7(3) 1_555 1_555 1_555
C7 O1 O3 59.1(4) 1_555 1_555 1_555
C7 O1 H9 88.8(5) 1_555 1_555 2_675
C7 O1 Cd1 129.6(5) 1_555 1_555 2_674
C7 O1 Cd1 112.3(4) 1_555 1_555 1_555
C7 O1 P1 38.0(3) 1_555 1_555 1_555
O4 O1 C7 86.7(4) 2_674 1_555 1_555
O4 O1 O2 59.8(4) 2_674 1_555 1_555
O4 O1 O3 119.1(5) 2_674 1_555 1_555
O4 O1 H9 116.0(5) 2_674 1_555 2_675
O4 O1 Cd1 43.3(2) 2_674 1_555 2_674
O4 O1 Cd1 155.0(6) 2_674 1_555 1_555
O4 O1 P1 87.5(5) 2_674 1_555 1_555
H7 O1 O4 102.0(5) 1_555 1_555 2_674
H7 O1 C7 19.8(2) 1_555 1_555 1_555
H7 O1 O2 79.7(4) 1_555 1_555 1_555
H7 O1 O3 61.9(4) 1_555 1_555 1_555
H7 O1 H9 70.9(5) 1_555 1_555 2_675
H7 O1 Cd1 141.5(5) 1_555 1_555 2_674
H7 O1 Cd1 100.5(4) 1_555 1_555 1_555
H7 O1 P1 52.4(4) 1_555 1_555 1_555
O2 O1 H7 59.5(3) 1_556 1_555 1_555
O2 O1 O4 156.2(5) 1_556 1_555 2_674
O2 O1 C7 77.8(3) 1_556 1_555 1_555
O2 O1 O2 124.2(6) 1_556 1_555 1_555
O2 O1 O3 67.7(4) 1_556 1_555 1_555
O2 O1 H9 46.6(4) 1_556 1_555 2_675
O2 O1 Cd1 145.2(5) 1_556 1_555 2_674
O2 O1 Cd1 48.6(3) 1_556 1_555 1_555
O2 O1 P1 91.2(5) 1_556 1_555 1_555
O4 O1 O2 88.4(4) 1_555 1_555 1_556
O4 O1 H7 134.6(4) 1_555 1_555 1_555
O4 O1 O4 115.1(4) 1_555 1_555 2_674
O4 O1 C7 136.2(4) 1_555 1_555 1_555
O4 O1 O2 96.5(4) 1_555 1_555 1_555
O4 O1 O3 77.1(4) 1_555 1_555 1_555
O4 O1 H9 111.4(6) 1_555 1_555 2_675
O4 O1 Cd1 83.2(4) 1_555 1_555 2_674
O4 O1 Cd1 39.9(2) 1_555 1_555 1_555
O4 O1 P1 102.2(5) 1_555 1_555 1_555
H9 O1 O4 17.5(2) 1_555 1_555 1_555
H9 O1 O2 104.8(4) 1_555 1_555 1_556
H9 O1 H7 150.1(4) 1_555 1_555 1_555
H9 O1 O4 98.3(4) 1_555 1_555 2_674
H9 O1 C7 145.1(4) 1_555 1_555 1_555
H9 O1 O2 92.0(4) 1_555 1_555 1_555
H9 O1 O3 89.1(5) 1_555 1_555 1_555
H9 O1 H9 118.8(6) 1_555 1_555 2_675
H9 O1 Cd1 66.3(3) 1_555 1_555 2_674
H9 O1 Cd1 56.8(3) 1_555 1_555 1_555
H9 O1 P1 107.4(6) 1_555 1_555 1_555
H9 O1 H9 99.0(5) 2_674 1_555 1_555
H9 O1 O4 113.6(5) 2_674 1_555 1_555
H9 O1 O2 153.9(6) 2_674 1_555 1_556
H9 O1 H7 94.4(5) 2_674 1_555 1_555
H9 O1 O4 16.8(2) 2_674 1_555 2_674
H9 O1 C7 76.4(4) 2_674 1_555 1_555
H9 O1 O2 43.1(4) 2_674 1_555 1_555
H9 O1 O3 102.3(5) 2_674 1_555 1_555
H9 O1 H9 127.9(7) 2_674 1_555 2_675
H9 O1 Cd1 56.2(3) 2_674 1_555 2_674
H9 O1 Cd1 150.1(6) 2_674 1_555 1_555
H9 O1 P1 71.2(5) 2_674 1_555 1_555
H9 O2 P1 103.7(6) 2_674 1_555 1_555
Cd1 O2 H9 86.9(6) 1_554 1_555 2_674
Cd1 O2 P1 129.7(5) 1_554 1_555 1_555
H10 O2 Cd1 100.8(5) 2_664 1_555 1_554
H10 O2 H9 148.5(6) 2_664 1_555 2_674
H10 O2 P1 94.8(6) 2_664 1_555 1_555
O3 O2 H10 67.5(4) 1_555 1_555 2_664
O3 O2 Cd1 113.0(5) 1_555 1_555 1_554
O3 O2 H9 137.2(5) 1_555 1_555 2_674
O3 O2 P1 34.3(3) 1_555 1_555 1_555
O1 O2 O3 58.2(3) 1_555 1_555 1_555
O1 O2 H10 124.6(5) 1_555 1_555 2_664
O1 O2 Cd1 109.2(5) 1_555 1_555 1_554
O1 O2 H9 79.9(5) 1_555 1_555 2_674
O1 O2 P1 31.1(3) 1_555 1_555 1_555
O4 O2 O1 62.0(3) 2_674 1_555 1_555
O4 O2 O3 119.8(4) 2_674 1_555 1_555
O4 O2 H10 162.4(5) 2_674 1_555 2_664
O4 O2 Cd1 90.9(4) 2_674 1_555 1_554
O4 O2 H9 18.1(3) 2_674 1_555 2_674
O4 O2 P1 87.6(5) 2_674 1_555 1_555
C7 O2 O4 87.8(4) 1_555 1_555 2_674
C7 O2 O1 60.6(3) 1_555 1_555 1_555
C7 O2 O3 58.7(3) 1_555 1_555 1_555
C7 O2 H10 83.2(4) 1_555 1_555 2_664
C7 O2 Cd1 168.8(4) 1_555 1_555 1_554
C7 O2 H9 95.2(5) 1_555 1_555 2_674
C7 O2 P1 39.1(3) 1_555 1_555 1_555
H7 O2 C7 91.7(4) 1_554 1_555 1_555
H7 O2 O4 89.4(4) 1_554 1_555 2_674
H7 O2 O1 139.0(5) 1_554 1_555 1_555
H7 O2 O3 134.5(5) 1_554 1_555 1_555
H7 O2 H10 75.9(5) 1_554 1_555 2_664
H7 O2 Cd1 99.4(3) 1_554 1_555 1_554
H7 O2 H9 72.7(5) 1_554 1_555 2_674
H7 O2 P1 130.9(6) 1_554 1_555 1_555
H8 O2 H7 84.3(4) 1_555 1_555 1_554
H8 O2 C7 18.5(2) 1_555 1_555 1_555
H8 O2 O4 104.6(4) 1_555 1_555 2_674
H8 O2 O1 76.3(4) 1_555 1_555 1_555
H8 O2 O3 56.4(4) 1_555 1_555 1_555
H8 O2 H10 64.9(4) 1_555 1_555 2_664
H8 O2 Cd1 164.1(6) 1_555 1_555 1_554
H8 O2 H9 108.9(6) 1_555 1_555 2_674
H8 O2 P1 49.5(4) 1_555 1_555 1_555
O1 O2 H8 140.8(5) 1_554 1_555 1_555
O1 O2 H7 58.0(3) 1_554 1_555 1_554
O1 O2 C7 139.6(5) 1_554 1_555 1_555
O1 O2 O4 67.6(3) 1_554 1_555 2_674
O1 O2 O1 124.2(6) 1_554 1_555 1_555
O1 O2 O3 161.7(6) 1_554 1_555 1_555
O1 O2 H10 110.8(4) 1_554 1_555 2_664
O1 O2 Cd1 48.8(3) 1_554 1_555 1_554
O1 O2 H9 52.9(4) 1_554 1_555 2_674
O1 O2 P1 154.4(7) 1_554 1_555 1_555
O3 O2 O1 87.9(4) 2_664 1_555 1_554
O3 O2 H8 125.2(5) 2_664 1_555 1_555
O3 O2 H7 123.0(4) 2_664 1_555 1_554
O3 O2 C7 132.6(4) 2_664 1_555 1_555
O3 O2 O4 120.3(4) 2_664 1_555 2_674
O3 O2 O1 97.5(4) 2_664 1_555 1_555
O3 O2 O3 74.0(4) 2_664 1_555 1_555
O3 O2 H10 76.5(5) 2_664 1_555 2_664
O3 O2 Cd1 40.4(3) 2_664 1_555 1_554
O3 O2 H9 123.6(6) 2_664 1_555 2_674
O3 O2 P1 100.2(5) 2_664 1_555 1_555
O3 O2 O3 67.6(4) 1_554 1_555 2_664
O3 O2 O1 50.1(3) 1_554 1_555 1_554
O3 O2 H8 118.6(5) 1_554 1_555 1_555
O3 O2 H7 55.4(3) 1_554 1_555 1_554
O3 O2 C7 135.5(5) 1_554 1_555 1_555
O3 O2 O4 117.4(4) 1_554 1_555 2_674
O3 O2 O1 163.0(5) 1_554 1_555 1_555
O3 O2 O3 121.4(5) 1_554 1_555 1_555
O3 O2 H10 61.8(4) 1_554 1_555 2_664
O3 O2 Cd1 54.2(3) 1_554 1_555 1_554
O3 O2 H9 101.1(4) 1_554 1_555 2_674
O3 O2 P1 155.0(7) 1_554 1_555 1_555
O4 O2 O3 66.4(3) 2_664 1_555 1_554
O4 O2 O3 68.2(3) 2_664 1_555 2_664
O4 O2 O1 116.5(4) 2_664 1_555 1_554
O4 O2 H8 67.3(3) 2_664 1_555 1_555
O4 O2 H7 86.9(4) 2_664 1_555 1_554
O4 O2 C7 84.6(3) 2_664 1_555 1_555
O4 O2 O4 171.4(5) 2_664 1_555 2_674
O4 O2 O1 116.9(4) 2_664 1_555 1_555
O4 O2 O3 58.9(3) 2_664 1_555 1_555
O4 O2 H10 11.2(3) 2_664 1_555 2_664
O4 O2 Cd1 97.3(4) 2_664 1_555 1_554
O4 O2 H9 159.6(5) 2_664 1_555 2_674
O4 O2 P1 89.0(5) 2_664 1_555 1_555
Cd1 O3 P1 127.3(7) 2_664 1_555 1_555
Cd1 O3 Cd1 117.3(5) 1_555 1_555 2_664
Cd1 O3 P1 85.4(4) 1_555 1_555 1_555
O1 O3 Cd1 52.1(3) 1_555 1_555 1_555
O1 O3 Cd1 138.5(6) 1_555 1_555 2_664
O1 O3 P1 33.4(4) 1_555 1_555 1_555
O2 O3 O1 62.2(4) 1_555 1_555 1_555
O2 O3 Cd1 106.9(4) 1_555 1_555 1_555
O2 O3 Cd1 91.2(5) 1_555 1_555 2_664
O2 O3 P1 36.2(4) 1_555 1_555 1_555
C7 O3 O2 63.0(3) 1_555 1_555 1_555
C7 O3 O1 63.5(4) 1_555 1_555 1_555
C7 O3 Cd1 106.5(3) 1_555 1_555 1_555
C7 O3 Cd1 134.4(5) 1_555 1_555 2_664
C7 O3 P1 41.9(4) 1_555 1_555 1_555
H8 O3 C7 20.3(2) 1_555 1_555 1_555
H8 O3 O2 67.5(4) 1_555 1_555 1_555
H8 O3 O1 83.4(4) 1_555 1_555 1_555
H8 O3 Cd1 125.5(4) 1_555 1_555 1_555
H8 O3 Cd1 117.0(5) 1_555 1_555 2_664
H8 O3 P1 57.9(5) 1_555 1_555 1_555
H7 O3 H8 32.0(3) 1_555 1_555 1_555
H7 O3 C7 20.2(2) 1_555 1_555 1_555
H7 O3 O2 81.7(4) 1_555 1_555 1_555
H7 O3 O1 63.8(4) 1_555 1_555 1_555
H7 O3 Cd1 94.5(4) 1_555 1_555 1_555
H7 O3 Cd1 148.1(6) 1_555 1_555 2_664
H7 O3 P1 54.0(4) 1_555 1_555 1_555
H10 O3 H7 96.2(5) 2_664 1_555 1_555
H10 O3 H8 64.5(4) 2_664 1_555 1_555
H10 O3 C7 79.0(4) 2_664 1_555 1_555
H10 O3 O2 54.3(4) 2_664 1_555 1_555
H10 O3 O1 115.6(5) 2_664 1_555 1_555
H10 O3 Cd1 156.4(5) 2_664 1_555 1_555
H10 O3 Cd1 55.8(3) 2_664 1_555 2_664
H10 O3 P1 84.0(5) 2_664 1_555 1_555
O4 O3 H10 17.2(2) 2_664 1_555 2_664
O4 O3 H7 107.2(5) 2_664 1_555 1_555
O4 O3 H8 75.4(4) 2_664 1_555 1_555
O4 O3 C7 92.6(4) 2_664 1_555 1_555
O4 O3 O2 70.1(4) 2_664 1_555 1_555
O4 O3 O1 132.2(5) 2_664 1_555 1_555
O4 O3 Cd1 157.0(5) 2_664 1_555 1_555
O4 O3 Cd1 41.9(3) 2_664 1_555 2_664
O4 O3 P1 101.2(5) 2_664 1_555 1_555
H10 O3 O4 110.3(4) 2_665 1_555 2_664
H10 O3 H10 120.0(5) 2_665 1_555 2_664
H10 O3 H7 71.1(4) 2_665 1_555 1_555
H10 O3 H8 84.9(5) 2_665 1_555 1_555
H10 O3 C7 88.9(4) 2_665 1_555 1_555
H10 O3 O2 151.7(6) 2_665 1_555 1_555
H10 O3 O1 109.9(5) 2_665 1_555 1_555
H10 O3 Cd1 83.4(4) 2_665 1_555 1_555
H10 O3 Cd1 107.7(4) 2_665 1_555 2_664
H10 O3 P1 122.6(6) 2_665 1_555 1_555
O2 O3 H10 92.6(4) 2_665 1_555 2_665
O2 O3 O4 88.8(4) 2_665 1_555 2_664
O2 O3 H10 102.0(4) 2_665 1_555 2_664
O2 O3 H7 160.0(5) 2_665 1_555 1_555
O2 O3 H8 162.0(5) 2_665 1_555 1_555
O2 O3 C7 177.5(5) 2_665 1_555 1_555
O2 O3 O2 115.6(5) 2_665 1_555 1_555
O2 O3 O1 114.1(5) 2_665 1_555 1_555
O2 O3 Cd1 71.7(4) 2_665 1_555 1_555
O2 O3 Cd1 46.9(3) 2_665 1_555 2_664
O2 O3 P1 135.7(7) 2_665 1_555 1_555
O2 O3 O2 102.5(4) 1_556 1_555 2_665
O2 O3 H10 48.8(3) 1_556 1_555 2_665
O2 O3 O4 155.9(5) 1_556 1_555 2_664
O2 O3 H10 153.5(6) 1_556 1_555 2_664
O2 O3 H7 58.3(3) 1_556 1_555 1_555
O2 O3 H8 89.3(4) 1_556 1_555 1_555
O2 O3 C7 77.0(3) 1_556 1_555 1_555
O2 O3 O2 121.4(5) 1_556 1_555 1_555
O2 O3 O1 62.2(4) 1_556 1_555 1_555
O2 O3 Cd1 45.4(3) 1_556 1_555 1_555
O2 O3 Cd1 145.0(5) 1_556 1_555 2_664
O2 O3 P1 85.6(5) 1_556 1_555 1_555
C5 F1 C4 32.6(3) 1_555 1_555 1_555
C3 F1 C5 64.0(2) 1_555 1_555 1_555
C3 F1 C4 31.5(3) 1_555 1_555 1_555
H3 F1 C3 118.6(4) 3_755 1_555 1_555
H3 F1 C5 174.5(4) 3_755 1_555 1_555
H3 F1 C4 149.8(6) 3_755 1_555 1_555
H5 F1 H3 154.1(4) 1_555 1_555 3_755
H5 F1 C3 86.8(3) 1_555 1_555 1_555
H5 F1 C5 22.7(2) 1_555 1_555 1_555
H5 F1 C4 55.3(3) 1_555 1_555 1_555
H3 F1 H5 108.1(3) 1_555 1_555 1_555
H3 F1 H3 97.4(3) 1_555 1_555 3_755
H3 F1 C3 21.30(18) 1_555 1_555 1_555
H3 F1 C5 85.3(3) 1_555 1_555 1_555
H3 F1 C4 52.8(3) 1_555 1_555 1_555
H2 F1 H3 121.4(3) 1_565 1_555 1_555
H2 F1 H5 53.2(3) 1_565 1_555 1_555
H2 F1 H3 109.0(4) 1_565 1_555 3_755
H2 F1 C3 108.7(3) 1_565 1_555 1_555
H2 F1 C5 65.5(2) 1_565 1_555 1_555
H2 F1 C4 87.2(4) 1_565 1_555 1_555
O3 Cd1 O4 94.4(4) 2_665 1_555 1_555
O2 Cd1 O3 92.6(4) 1_556 1_555 2_665
O2 Cd1 O4 172.5(4) 1_556 1_555 1_555
O1 Cd1 O2 82.6(4) 1_555 1_555 1_556
O1 Cd1 O3 161.6(4) 1_555 1_555 2_665
O1 Cd1 O4 91.5(4) 1_555 1_555 1_555
O1 Cd1 O1 97.8(3) 2_675 1_555 1_555
O1 Cd1 O2 94.3(4) 2_675 1_555 1_556
O1 Cd1 O3 100.2(4) 2_675 1_555 2_665
O1 Cd1 O4 81.9(4) 2_675 1_555 1_555
H10 Cd1 O1 97.8(4) 1_555 1_555 2_675
H10 Cd1 O1 100.4(4) 1_555 1_555 1_555
H10 Cd1 O2 166.9(4) 1_555 1_555 1_556
H10 Cd1 O3 80.5(4) 1_555 1_555 2_665
H10 Cd1 O4 19.5(3) 1_555 1_555 1_555
O3 Cd1 H10 89.4(4) 1_555 1_555 1_555
O3 Cd1 O1 161.8(4) 1_555 1_555 2_675
O3 Cd1 O1 64.4(3) 1_555 1_555 1_555
O3 Cd1 O2 80.3(4) 1_555 1_555 1_556
O3 Cd1 O3 97.4(3) 1_555 1_555 2_665
O3 Cd1 O4 101.3(3) 1_555 1_555 1_555
H9 Cd1 O3 100.4(4) 1_555 1_555 1_555
H9 Cd1 H10 32.1(3) 1_555 1_555 1_555
H9 Cd1 O1 78.2(4) 1_555 1_555 2_675
H9 Cd1 O1 78.3(4) 1_555 1_555 1_555
H9 Cd1 O2 158.3(4) 1_555 1_555 1_556
H9 Cd1 O3 108.7(5) 1_555 1_555 2_665
H9 Cd1 O4 14.4(4) 1_555 1_555 1_555
P1 Cd1 H9 88.1(3) 1_555 1_555 1_555
P1 Cd1 O3 32.7(2) 1_555 1_555 1_555
P1 Cd1 H10 94.8(3) 1_555 1_555 1_555
P1 Cd1 O1 129.5(3) 1_555 1_555 2_675
P1 Cd1 O1 31.7(3) 1_555 1_555 1_555
P1 Cd1 O2 81.0(2) 1_555 1_555 1_556
P1 Cd1 O3 130.0(3) 1_555 1_555 2_665
P1 Cd1 O4 96.4(2) 1_555 1_555 1_555
H9 Cd1 P1 71.5(2) 2_675 1_555 1_555
H9 Cd1 H9 112.9(4) 2_675 1_555 1_555
H9 Cd1 O3 94.5(4) 2_675 1_555 1_555
H9 Cd1 H10 144.4(3) 2_675 1_555 1_555
H9 Cd1 O1 70.0(4) 2_675 1_555 2_675
H9 Cd1 O1 51.2(3) 2_675 1_555 1_555
H9 Cd1 O2 45.8(4) 2_675 1_555 1_556
H9 Cd1 O3 133.7(4) 2_675 1_555 2_665
H9 Cd1 O4 126.8(3) 2_675 1_555 1_555
H9 O4 H10 104.8(13) 1_555 1_555 1_555
Cd1 O4 H9 134.8(12) 1_555 1_555 1_555
Cd1 O4 H10 111.8(10) 1_555 1_555 1_555
O2 O4 Cd1 97.8(3) 2_675 1_555 1_555
O2 O4 H9 46.3(7) 2_675 1_555 1_555
O2 O4 H10 149.8(10) 2_675 1_555 1_555
O1 O4 O2 58.2(3) 2_675 1_555 2_675
O1 O4 Cd1 54.8(3) 2_675 1_555 1_555
O1 O4 H9 104.2(8) 2_675 1_555 1_555
O1 O4 H10 146.2(10) 2_675 1_555 1_555
O3 O4 O1 71.3(3) 2_665 1_555 2_675
O3 O4 O2 129.3(3) 2_665 1_555 2_675
O3 O4 Cd1 43.7(3) 2_665 1_555 1_555
O3 O4 H9 175.3(9) 2_665 1_555 1_555
O3 O4 H10 79.2(9) 2_665 1_555 1_555
O1 O4 O3 90.9(4) 1_555 1_555 2_665
O1 O4 O1 72.6(3) 1_555 1_555 2_675
O1 O4 O2 71.0(3) 1_555 1_555 2_675
O1 O4 Cd1 48.6(3) 1_555 1_555 1_555
O1 O4 H9 88.8(12) 1_555 1_555 1_555
O1 O4 H10 124.8(11) 1_555 1_555 1_555
P1 O4 O1 78.6(3) 2_675 1_555 1_555
P1 O4 O3 99.8(3) 2_675 1_555 2_665
P1 O4 O1 29.4(2) 2_675 1_555 2_675
P1 O4 O2 31.62(17) 2_675 1_555 2_675
P1 O4 Cd1 80.9(2) 2_675 1_555 1_555
P1 O4 H9 75.6(7) 2_675 1_555 1_555
P1 O4 H10 156.4(11) 2_675 1_555 1_555
O2 O4 P1 150.8(3) 2_665 1_555 2_675
O2 O4 O1 100.7(3) 2_665 1_555 1_555
O2 O4 O3 51.1(2) 2_665 1_555 2_665
O2 O4 O1 122.1(3) 2_665 1_555 2_675
O2 O4 O2 171.4(5) 2_665 1_555 2_675
O2 O4 Cd1 77.4(3) 2_665 1_555 1_555
O2 O4 H9 133.6(8) 2_665 1_555 1_555
O2 O4 H10 34.4(9) 2_665 1_555 1_555
H10 H9 O4 35.6(7) 1_555 1_555 1_555
O2 H9 H10 150.2(8) 2_675 1_555 1_555
O2 H9 O4 115.6(9) 2_675 1_555 1_555
O1 H9 O2 80.6(5) 2_674 1_555 2_675
O1 H9 H10 125.4(8) 2_674 1_555 1_555
O1 H9 O4 139.6(13) 2_674 1_555 1_555
Cd1 H9 O1 119.1(7) 1_555 1_555 2_674
Cd1 H9 O2 93.2(5) 1_555 1_555 2_675
Cd1 H9 H10 62.7(7) 1_555 1_555 1_555
Cd1 H9 O4 30.8(9) 1_555 1_555 1_555
H6 H9 Cd1 146.9(5) 2_674 1_555 1_555
H6 H9 O1 77.7(4) 2_674 1_555 2_674
H6 H9 O2 118.7(6) 2_674 1_555 2_675
H6 H9 H10 84.3(8) 2_674 1_555 1_555
H6 H9 O4 118.0(11) 2_674 1_555 1_555
P1 H9 H6 130.4(5) 2_675 1_555 2_674
P1 H9 Cd1 72.9(3) 2_675 1_555 1_555
P1 H9 O1 111.6(5) 2_675 1_555 2_674
P1 H9 O2 31.7(2) 2_675 1_555 2_675
P1 H9 H10 119.1(7) 2_675 1_555 1_555
P1 H9 O4 87.0(8) 2_675 1_555 1_555
Cd1 H9 P1 70.9(3) 2_674 1_555 2_675
Cd1 H9 H6 122.0(4) 2_674 1_555 2_674
Cd1 H9 Cd1 85.4(5) 2_674 1_555 1_555
Cd1 H9 O1 47.0(4) 2_674 1_555 2_674
Cd1 H9 O2 47.4(4) 2_674 1_555 2_675
Cd1 H9 H10 137.9(11) 2_674 1_555 1_555
Cd1 H9 O4 116.1(13) 2_674 1_555 1_555
H7 H9 Cd1 80.2(3) 2_674 1_555 2_674
H7 H9 P1 85.9(4) 2_674 1_555 2_675
H7 H9 H6 54.9(4) 2_674 1_555 2_674
H7 H9 Cd1 157.4(5) 2_674 1_555 1_555
H7 H9 O1 61.3(4) 2_674 1_555 2_674
H7 H9 O2 64.3(4) 2_674 1_555 2_675
H7 H9 H10 137.7(10) 2_674 1_555 1_555
H7 H9 O4 158.8(13) 2_674 1_555 1_555
O1 H9 H7 123.9(5) 1_555 1_555 2_674
O1 H9 Cd1 43.7(3) 1_555 1_555 2_674
O1 H9 P1 78.2(4) 1_555 1_555 2_675
O1 H9 H6 146.9(5) 1_555 1_555 2_674
O1 H9 Cd1 44.9(3) 1_555 1_555 1_555
O1 H9 O1 75.5(5) 1_555 1_555 2_674
O1 H9 O2 75.4(5) 1_555 1_555 2_675
O1 H9 H10 95.7(9) 1_555 1_555 1_555
O1 H9 O4 73.8(11) 1_555 1_555 1_555
O1 H9 O1 66.3(4) 2_675 1_555 1_555
O1 H9 H7 114.3(4) 2_675 1_555 2_674
O1 H9 Cd1 81.0(4) 2_675 1_555 2_674
O1 H9 P1 28.7(2) 2_675 1_555 2_675
O1 H9 H6 146.8(6) 2_675 1_555 2_674
O1 H9 Cd1 45.6(3) 2_675 1_555 1_555
O1 H9 O1 127.9(7) 2_675 1_555 2_674
O1 H9 O2 57.0(3) 2_675 1_555 2_675
O1 H9 H10 93.3(7) 2_675 1_555 1_555
O1 H9 O4 59.0(7) 2_675 1_555 1_555
H9 H10 O4 39.6(8) 1_555 1_555 1_555
Cd1 H10 H9 85.3(8) 1_555 1_555 1_555
Cd1 H10 O4 48.7(8) 1_555 1_555 1_555
O2 H10 Cd1 85.7(4) 2_665 1_555 1_555
O2 H10 H9 159.6(11) 2_665 1_555 1_555
O2 H10 O4 134.4(11) 2_665 1_555 1_555
O3 H10 O2 58.2(3) 2_665 1_555 2_665
O3 H10 Cd1 43.7(3) 2_665 1_555 1_555
O3 H10 H9 123.1(8) 2_665 1_555 1_555
O3 H10 O4 83.6(9) 2_665 1_555 1_555
H8 H10 O3 54.1(4) 2_665 1_555 2_665
H8 H10 O2 64.4(3) 2_665 1_555 2_665
H8 H10 Cd1 95.7(4) 2_665 1_555 1_555
H8 H10 H9 134.8(9) 2_665 1_555 1_555
H8 H10 O4 114.4(11) 2_665 1_555 1_555
O3 H10 H8 124.4(4) 2_664 1_555 2_665
O3 H10 O3 120.0(5) 2_664 1_555 2_665
O3 H10 O2 69.4(3) 2_664 1_555 2_665
O3 H10 Cd1 110.0(5) 2_664 1_555 1_555
O3 H10 H9 96.8(7) 2_664 1_555 1_555
O3 H10 O4 119.7(11) 2_664 1_555 1_555
P1 H10 O3 100.8(3) 2_665 1_555 2_664
P1 H10 H8 43.3(2) 2_665 1_555 2_665
P1 H10 O3 30.1(2) 2_665 1_555 2_665
P1 H10 O2 31.8(2) 2_665 1_555 2_665
P1 H10 Cd1 69.8(3) 2_665 1_555 1_555
P1 H10 H9 153.2(8) 2_665 1_555 1_555
P1 H10 O4 113.7(10) 2_665 1_555 1_555
H6 H10 P1 136.0(4) 2_674 1_555 2_665
H6 H10 O3 72.8(4) 2_674 1_555 2_664
H6 H10 H8 103.8(5) 2_674 1_555 2_665
H6 H10 O3 157.7(6) 2_674 1_555 2_665
H6 H10 O2 118.2(5) 2_674 1_555 2_665
H6 H10 Cd1 153.9(4) 2_674 1_555 1_555
H6 H10 H9 68.8(8) 2_674 1_555 1_555
H6 H10 O4 106.5(10) 2_674 1_555 1_555

loop_
_geom_bond_atom_site_label_1
_geom_bond_atom_site_label_2
_geom_bond_distance
_geom_bond_site_symmetry_1
_geom_bond_site_symmetry_2
C1 C6 1.445(6) 1_555 1_555
C1 C2 1.447(6) 1_555 1_555
C1 C7 1.576(6) 1_555 1_555
C1 C3 2.488(5) 1_555 1_555
C1 C5 2.531(6) 1_555 1_555
C1 C4 2.837(6) 1_555 1_555
C1 P1 2.936(5) 1_555 1_555
C2 H2 1.012(8) 1_555 1_555
C2 C3 1.442(6) 1_555 1_555
C2 C1 1.447(6) 1_555 1_555
C2 C4 2.459(6) 1_555 1_555
C2 C6 2.469(6) 1_555 1_555
C2 C7 2.604(6) 1_555 1_555
C2 C5 2.895(6) 1_555 1_555
C6 H6 1.019(8) 1_555 1_555
C6 C5 1.432(6) 1_555 1_555
C6 C1 1.445(6) 1_555 1_555
C6 C4 2.388(5) 1_555 1_555
C6 C2 2.469(6) 1_555 1_555
C6 C7 2.665(6) 1_555 1_555
C6 C3 2.806(6) 1_555 1_555
C7 H8 0.936(10) 1_555 1_555
C7 H7 0.975(9) 1_555 1_555
C7 C1 1.576(6) 1_555 1_555
C7 P1 1.816(6) 1_555 1_555
C7 C2 2.604(6) 1_555 1_555
C7 O3 2.654(13) 1_555 1_555
C7 C6 2.665(6) 1_555 1_555
C7 O1 2.766(12) 1_555 1_555
C7 O2 2.769(10) 1_555 1_555
C3 H3 0.943(8) 1_555 1_555
C3 C4 1.400(6) 1_555 1_555
C3 C2 1.442(6) 1_555 1_555
C3 F1 2.340(9) 1_555 1_555
C3 C5 2.455(6) 1_555 1_555
C3 C1 2.488(5) 1_555 1_555
C3 C6 2.806(6) 1_555 1_555
C5 H5 0.949(9) 1_555 1_555
C5 C4 1.376(6) 1_555 1_555
C5 C6 1.432(6) 1_555 1_555
C5 F1 2.288(8) 1_555 1_555
C5 C3 2.455(6) 1_555 1_555
C5 C1 2.531(6) 1_555 1_555
C5 C2 2.895(6) 1_555 1_555
H2 C2 1.012(8) 1_555 1_555
H2 H3 2.336(10) 1_555 1_555
H2 H5 2.399(10) 1_555 1_545
H2 H7 2.426(12) 1_555 1_554
H2 H8 2.509(13) 1_555 1_555
H2 F1 2.847(10) 1_555 1_545
H6 C6 1.019(8) 1_555 1_555
H6 H5 2.407(10) 1_555 1_555
H6 H8 2.549(12) 1_555 1_565
H6 H7 2.792(14) 1_555 1_555
H6 H9 2.957(16) 1_555 2_675
H6 H3 3.122(10) 1_555 1_556
H6 H10 3.157(14) 1_555 2_675
P1 O1 1.551(11) 1_555 1_555
P1 O3 1.582(10) 1_555 1_555
P1 O2 1.656(8) 1_555 1_555
P1 C7 1.816(6) 1_555 1_555
P1 H8 2.256(11) 1_555 1_555
P1 H7 2.287(11) 1_555 1_555
P1 Cd1 2.924(4) 1_555 1_555
P1 C1 2.936(5) 1_555 1_555
P1 H9 3.061(11) 1_555 2_674
P1 H10 3.135(11) 1_555 2_664
P1 O4 3.156(8) 1_555 2_674
H7 C7 0.975(9) 1_555 1_555
H7 H8 1.518(14) 1_555 1_555
H7 P1 2.287(11) 1_555 1_555
H7 H2 2.426(12) 1_555 1_556
H7 H6 2.792(14) 1_555 1_555
H7 H9 3.095(17) 1_555 2_675
H7 H5 3.199(13) 1_555 1_545
H8 C7 0.936(10) 1_555 1_555
H8 H7 1.518(14) 1_555 1_555
H8 P1 2.256(11) 1_555 1_555
H8 H5 2.260(12) 1_555 1_545
H8 H2 2.509(13) 1_555 1_555
H8 H6 2.549(12) 1_555 1_545
H8 H10 2.959(16) 1_555 2_664
H3 C3 0.943(8) 1_555 1_555
H3 H2 2.336(10) 1_555 1_555
H3 F1 2.360(9) 1_555 3_745
H3 F1 2.588(11) 1_555 1_555
H3 H6 3.122(10) 1_555 1_554
H3 H5 3.132(9) 1_555 3_746
C4 F1 1.313(8) 1_555 1_555
C4 C5 1.376(6) 1_555 1_555
C4 C3 1.400(6) 1_555 1_555
C4 C6 2.388(5) 1_555 1_555
C4 C2 2.459(6) 1_555 1_555
C4 C1 2.837(6) 1_555 1_555
H5 C5 0.949(9) 1_555 1_555
H5 H8 2.260(12) 1_555 1_565
H5 H2 2.399(10) 1_555 1_565
H5 H6 2.407(10) 1_555 1_555
H5 F1 2.455(10) 1_555 1_555
H5 H3 3.132(9) 1_555 3_756
H5 H7 3.199(13) 1_555 1_565
O1 P1 1.551(11) 1_555 1_555
O1 Cd1 2.279(11) 1_555 1_555
O1 Cd1 2.326(10) 1_555 2_674
O1 O3 2.604(12) 1_555 1_555
O1 O2 2.713(14) 1_555 1_555
O1 C7 2.766(12) 1_555 1_555
O1 O4 2.817(12) 1_555 2_674
O1 O2 3.004(14) 1_555 1_556
O1 O4 3.036(14) 1_555 1_555
O2 P1 1.656(8) 1_555 1_555
O2 Cd1 2.271(9) 1_555 1_554
O2 O3 2.645(14) 1_555 1_555
O2 O1 2.713(14) 1_555 1_555
O2 O4 2.757(14) 1_555 2_674
O2 C7 2.769(10) 1_555 1_555
O2 O1 3.004(14) 1_555 1_554
O2 O3 3.105(16) 1_555 2_664
O2 O3 3.143(14) 1_555 1_554
O2 O4 3.195(14) 1_555 2_664
O3 P1 1.582(10) 1_555 1_555
O3 Cd1 2.016(11) 1_555 2_664
O3 Cd1 2.587(11) 1_555 1_555
O3 O1 2.604(12) 1_555 1_555
O3 O2 2.645(14) 1_555 1_555
O3 C7 2.654(13) 1_555 1_555
O3 O4 2.910(12) 1_555 2_664
O3 O2 3.105(16) 1_555 2_665
O3 O2 3.143(14) 1_555 1_556
F1 C4 1.313(8) 1_555 1_555
F1 C5 2.288(8) 1_555 1_555
F1 C3 2.340(9) 1_555 1_555
F1 H3 2.360(9) 1_555 3_755
F1 H5 2.455(10) 1_555 1_555
F1 H3 2.588(11) 1_555 1_555
F1 H2 2.847(10) 1_555 1_565
Cd1 O4 1.950(7) 1_555 1_555
Cd1 O3 2.016(11) 1_555 2_665
Cd1 O2 2.271(9) 1_555 1_556
Cd1 O1 2.279(11) 1_555 1_555
Cd1 O1 2.326(10) 1_555 2_675
Cd1 H10 2.410(13) 1_555 1_555
Cd1 O3 2.587(11) 1_555 1_555
Cd1 H9 2.703(13) 1_555 1_555
Cd1 P1 2.924(4) 1_555 1_555
Cd1 H9 3.081(15) 1_555 2_675
O4 H10 0.867(12) 1_555 1_555
O4 H9 0.949(12) 1_555 1_555
O4 Cd1 1.950(7) 1_555 1_555
O4 O2 2.757(14) 1_555 2_675
O4 O1 2.817(12) 1_555 2_675
O4 O3 2.910(12) 1_555 2_665
O4 O1 3.036(14) 1_555 1_555
O4 P1 3.156(8) 1_555 2_675
O4 O2 3.195(14) 1_555 2_665
H9 O4 0.949(12) 1_555 1_555
H9 H10 1.440(14) 1_555 1_555
H9 Cd1 2.703(13) 1_555 1_555
H9 H6 2.957(16) 1_555 2_674
H9 P1 3.061(11) 1_555 2_675
H9 Cd1 3.081(15) 1_555 2_674
H9 H7 3.095(17) 1_555 2_674
H10 O4 0.867(12) 1_555 1_555
H10 H9 1.440(14) 1_555 1_555
H10 Cd1 2.410(13) 1_555 1_555
H10 H8 2.959(16) 1_555 2_665
H10 P1 3.135(11) 1_555 2_665
H10 H6 3.157(14) 1_555 2_674
